data_7050621
loop_
_publ_author_name
'Irving, Alison M.'
'Vogels, Christopher M.'
'Nikolcheva, Liliya G.'
'Edwards, Janet P.'
'He, Xiao-Feng'
'Hamilton, Michael G.'
'Baerlocher, Mark O.'
'Baerlocher, Felix J.'
'Decken, Andreas'
'Westcott, Stephen A.'

_publ_section_title
;
 Synthesis and antifungal and antibacterial bioactivity of cyclic
 diamines containing boronate esters
;
_journal_issue 10
_journal_name_full 'New Journal of Chemistry'
_journal_page_first 1419
_journal_paper_doi 10.1039/b304500e
_journal_volume 27
_journal_year 2003
_chemical_formula_sum 'C17 H27 B N2 O2'
_chemical_formula_weight 302.22
_chemical_name_systematic
;
?
;
_space_group_IT_number 114
_symmetry_cell_setting tetragonal
_symmetry_space_group_name_Hall 'P -4 2n'
_symmetry_space_group_name_H-M 'P -4 21 c'
_atom_sites_solution_hydrogens geom
_atom_sites_solution_primary direct
_atom_sites_solution_secondary difmap
_audit_creation_method SHELXL-97
_cell_angle_alpha 90.00
_cell_angle_beta 90.00
_cell_angle_gamma 90.00
_cell_formula_units_Z 8
_cell_length_a 12.5263(6)
_cell_length_b 12.5263(6)
_cell_length_c 21.7284(16)
_cell_measurement_temperature 173(2)
_cell_volume 3409.4(3)
_computing_cell_refinement 'Bruker SMART'
_computing_data_collection 'Bruker SMART'
_computing_data_reduction 'Bruker SHELXTL'
_computing_molecular_graphics 'Bruker SHELXTL'
_computing_publication_material 'Bruker SHELXTL'
_computing_structure_refinement 'SHELXL-97 (Sheldrick, 1997)'
_computing_structure_solution 'SHELXS-97 (Sheldrick, 1990)'
_diffrn_ambient_temperature 173(2)
_diffrn_measured_fraction_theta_full 1.000
_diffrn_measured_fraction_theta_max 1.000
_diffrn_measurement_device_type 'CCD area detector'
_diffrn_measurement_method 'phi and omega scans'
_diffrn_radiation_monochromator graphite
_diffrn_radiation_source 'fine-focus sealed tube'
_diffrn_radiation_type MoK\a
_diffrn_radiation_wavelength 0.71073
_diffrn_reflns_av_R_equivalents 0.0331
_diffrn_reflns_av_sigmaI/netI 0.0297
_diffrn_reflns_limit_h_max 17
_diffrn_reflns_limit_h_min -18
_diffrn_reflns_limit_k_max 18
_diffrn_reflns_limit_k_min -18
_diffrn_reflns_limit_l_max 32
_diffrn_reflns_limit_l_min -31
_diffrn_reflns_number 37188
_diffrn_reflns_theta_full 32.49
_diffrn_reflns_theta_max 32.49
_diffrn_reflns_theta_min 1.87
_exptl_absorpt_coefficient_mu 0.076
_exptl_absorpt_correction_type none
_exptl_crystal_colour colourless
_exptl_crystal_density_diffrn 1.178
_exptl_crystal_density_method 'not measured'
_exptl_crystal_description irregular
_exptl_crystal_F_000 1312
_exptl_crystal_size_max 0.30
_exptl_crystal_size_mid 0.35
_exptl_crystal_size_min 0.40
_refine_diff_density_max 0.542
_refine_diff_density_min -0.164
_refine_diff_density_rms 0.054
_refine_ls_abs_structure_details 'Flack H D (1983), Acta Cryst. A39, 876-881'
_refine_ls_abs_structure_Flack 0.9(8)
_refine_ls_extinction_method none
_refine_ls_goodness_of_fit_ref 0.993
_refine_ls_hydrogen_treatment mixed
_refine_ls_matrix_type full
_refine_ls_number_parameters 308
_refine_ls_number_reflns 6166
_refine_ls_number_restraints 0
_refine_ls_restrained_S_all 0.993
_refine_ls_R_factor_all 0.0648
_refine_ls_R_factor_gt 0.0463
_refine_ls_shift/su_max 0.000
_refine_ls_shift/su_mean 0.000
_refine_ls_structure_factor_coef Fsqd
_refine_ls_weighting_details 'calc w=1/[\s^2^(Fo^2^)+(0.0855P)^2^+0.0000P] where P=(Fo^2^+2Fc^2^)/3'
_refine_ls_weighting_scheme calc
_refine_ls_wR_factor_gt 0.1166
_refine_ls_wR_factor_ref 0.1266
_reflns_number_gt 4903
_reflns_number_total 6166
_reflns_threshold_expression >2sigma(I)
_cod_data_source_file b304500e.txt
_cod_data_source_block sw_b
_cod_depositor_comments
;
The following automatic conversions were performed:
'_symmetry_cell_setting' value 'Tetragonal' changed to 'tetragonal'
according to '/home/saulius/struct/CIF-dictionaries/cif_core.dic'
dictionary named 'cif_core.dic' version 2.4.1 from 2010-06-29.

Automatic conversion script
Id: cif_fix_enum 1527 2010-12-29 10:47:43Z saulius 
;
_cod_original_sg_symbol_H-M P-42(1)c
_cod_database_code 7050621

loop_
_symmetry_equiv_pos_as_xyz
'x, y, z'
'-x, -y, z'
'y, -x, -z'
'-y, x, -z'
'-x+1/2, y+1/2, -z+1/2'
'x+1/2, -y+1/2, -z+1/2'
'-y+1/2, -x+1/2, z+1/2'
'y+1/2, x+1/2, z+1/2'

loop_
_atom_site_label
_atom_site_type_symbol
_atom_site_fract_x
_atom_site_fract_y
_atom_site_fract_z
_atom_site_U_iso_or_equiv
_atom_site_adp_type
_atom_site_occupancy
_atom_site_symmetry_multiplicity
_atom_site_calc_flag
_atom_site_refinement_flags
_atom_site_disorder_assembly
_atom_site_disorder_group
B B 0.18280(10) 0.51203(10) 0.10597(7) 0.0222(2) Uani 1 1 d . . .
O2 O 0.12153(7) 0.42568(7) 0.13546(5) 0.02504(18) Uani 1 1 d . . .
C3 C 0.18864(10) 0.37934(11) 0.18200(6) 0.0279(2) Uani 1 1 d . . .
C4 C 0.25629(11) 0.47699(11) 0.20245(6) 0.0288(3) Uani 1 1 d . . .
O5 O 0.27114(7) 0.53460(7) 0.14589(4) 0.02515(18) Uani 1 1 d . . .
C6 C 0.11983(14) 0.32993(14) 0.23201(8) 0.0394(3) Uani 1 1 d . . .
C7 C 0.25877(12) 0.29356(12) 0.15303(8) 0.0373(3) Uani 1 1 d . . .
C8 C 0.19450(15) 0.54910(14) 0.24748(8) 0.0404(3) Uani 1 1 d . . .
C9 C 0.36474(13) 0.45079(15) 0.22919(9) 0.0432(4) Uani 1 1 d . . .
C10 C 0.20849(10) 0.49793(9) 0.03391(6) 0.0244(2) Uani 1 1 d . . .
C11 C 0.14348(10) 0.56166(9) -0.00311(6) 0.0244(2) Uani 1 1 d . . .
C12 C 0.14647(13) 0.55622(11) -0.06751(7) 0.0330(3) Uani 1 1 d . . .
C13 C 0.22071(15) 0.48834(12) -0.09504(7) 0.0383(3) Uani 1 1 d . . .
C14 C 0.29050(15) 0.42930(12) -0.05947(8) 0.0394(3) Uani 1 1 d . . .
C15 C 0.28367(12) 0.43220(11) 0.00460(7) 0.0317(3) Uani 1 1 d . . .
C16 C 0.08027(10) 0.64271(9) 0.03199(6) 0.0241(2) Uani 1 1 d . . .
N17 N 0.11989(10) 0.75067(8) 0.02157(5) 0.0270(2) Uani 1 1 d . . .
C18 C 0.10995(11) 0.80739(9) 0.08097(6) 0.0267(2) Uani 1 1 d . . .
C19 C 0.13655(11) 0.72004(10) 0.12813(6) 0.0269(2) Uani 1 1 d . . .
N20 N 0.09813(8) 0.61785(8) 0.10014(5) 0.02231(19) Uani 1 1 d . . .
C21 C 0.18887(14) 0.89979(11) 0.08404(8) 0.0364(3) Uani 1 1 d . . .
C22 C -0.00445(13) 0.84631(12) 0.08857(8) 0.0369(3) Uani 1 1 d . . .
H6A H 0.0615(17) 0.3759(17) 0.2459(10) 0.047(6) Uiso 1 1 d . . .
H6B H 0.1658(18) 0.3064(18) 0.2664(10) 0.052(6) Uiso 1 1 d . . .
H6C H 0.0821(19) 0.264(2) 0.2200(11) 0.056(6) Uiso 1 1 d . . .
H7A H 0.3078(19) 0.3291(18) 0.1221(10) 0.051(6) Uiso 1 1 d . . .
H7B H 0.2108(17) 0.2338(17) 0.1318(10) 0.049(5) Uiso 1 1 d . . .
H7C H 0.3004(15) 0.2578(15) 0.1858(9) 0.037(5) Uiso 1 1 d . . .
H8A H 0.2325(19) 0.6162(19) 0.2495(11) 0.056(6) Uiso 1 1 d . . .
H8B H 0.1853(16) 0.5121(17) 0.2882(10) 0.041(5) Uiso 1 1 d . . .
H8C H 0.1162(19) 0.5386(18) 0.2391(10) 0.049(6) Uiso 1 1 d . . .
H9A H 0.4122(18) 0.4201(17) 0.1964(10) 0.050(6) Uiso 1 1 d . . .
H9B H 0.3583(16) 0.4008(16) 0.2697(9) 0.041(5) Uiso 1 1 d . . .
H9C H 0.3757(19) 0.521(2) 0.2499(11) 0.053(6) Uiso 1 1 d . . .
H12 H 0.0969(14) 0.6020(14) -0.0909(8) 0.027(4) Uiso 1 1 d . . .
H13 H 0.2144(18) 0.4867(18) -0.1391(11) 0.053(6) Uiso 1 1 d . . .
H14 H 0.3456(17) 0.3807(18) -0.0768(10) 0.047(5) Uiso 1 1 d . . .
H15 H 0.3394(12) 0.3863(13) 0.0258(8) 0.021(4) Uiso 1 1 d . . .
H16 H 0.0049(15) 0.6403(14) 0.0244(8) 0.031(4) Uiso 1 1 d . . .
H17 H 0.1908(12) 0.7437(12) 0.0118(7) 0.020(4) Uiso 1 1 d . . .
H19A H 0.1003(14) 0.7296(14) 0.1648(8) 0.030(4) Uiso 1 1 d . . .
H19B H 0.2172(15) 0.7112(15) 0.1339(9) 0.034(4) Uiso 1 1 d . . .
H20 H 0.0390(19) 0.6050(18) 0.1163(10) 0.048(6) Uiso 1 1 d . . .
H21A H 0.1810(17) 0.9365(17) 0.1232(10) 0.045(5) Uiso 1 1 d . . .
H21B H 0.1814(19) 0.9474(18) 0.0503(12) 0.056(6) Uiso 1 1 d . . .
H21C H 0.262(2) 0.871(2) 0.0847(12) 0.073(8) Uiso 1 1 d . . .
H22A H -0.0257(17) 0.8996(17) 0.0564(10) 0.049(6) Uiso 1 1 d . . .
H22B H -0.0154(19) 0.8826(19) 0.1298(11) 0.057(6) Uiso 1 1 d . . .
H22C H -0.0533(15) 0.7933(16) 0.0895(9) 0.034(5) Uiso 1 1 d . . .

loop_
_atom_site_aniso_label
_atom_site_aniso_U_11
_atom_site_aniso_U_22
_atom_site_aniso_U_33
_atom_site_aniso_U_23
_atom_site_aniso_U_13
_atom_site_aniso_U_12
B 0.0197(5) 0.0212(5) 0.0255(6) 0.0034(5) 0.0005(5) 0.0008(4)
O2 0.0200(3) 0.0235(4) 0.0316(4) 0.0086(3) -0.0011(3) 0.0001(3)
C3 0.0240(5) 0.0289(5) 0.0308(6) 0.0071(5) -0.0011(5) 0.0018(4)
C4 0.0310(6) 0.0301(6) 0.0253(6) 0.0026(5) -0.0052(5) -0.0002(5)
O5 0.0204(4) 0.0290(4) 0.0261(4) 0.0045(3) -0.0012(3) -0.0022(3)
C6 0.0402(8) 0.0415(8) 0.0365(8) 0.0150(6) 0.0028(6) -0.0023(6)
C7 0.0355(7) 0.0304(6) 0.0459(9) 0.0058(6) 0.0003(6) 0.0070(5)
C8 0.0475(9) 0.0424(8) 0.0314(7) -0.0029(6) 0.0016(6) 0.0031(7)
C9 0.0334(7) 0.0500(9) 0.0462(9) 0.0070(8) -0.0136(7) 0.0014(6)
C10 0.0277(5) 0.0206(4) 0.0248(5) 0.0005(4) 0.0013(4) -0.0020(4)
C11 0.0283(5) 0.0221(5) 0.0229(5) 0.0014(4) -0.0007(4) -0.0040(4)
C12 0.0461(8) 0.0297(6) 0.0233(6) 0.0009(5) -0.0027(5) -0.0078(6)
C13 0.0591(9) 0.0308(6) 0.0251(7) -0.0058(5) 0.0063(6) -0.0094(6)
C14 0.0537(9) 0.0286(6) 0.0357(8) -0.0072(6) 0.0129(7) -0.0016(6)
C15 0.0373(6) 0.0246(5) 0.0331(7) -0.0026(5) 0.0055(6) 0.0021(5)
C16 0.0253(5) 0.0234(5) 0.0237(5) 0.0027(4) -0.0037(4) 0.0010(4)
N17 0.0330(5) 0.0221(4) 0.0258(5) 0.0042(4) -0.0007(4) 0.0010(4)
C18 0.0318(6) 0.0206(5) 0.0277(6) 0.0029(4) -0.0025(5) 0.0026(4)
C19 0.0334(6) 0.0213(5) 0.0260(6) 0.0015(4) -0.0035(5) 0.0005(5)
N20 0.0223(4) 0.0205(4) 0.0241(5) 0.0023(4) 0.0009(4) 0.0003(3)
C21 0.0455(8) 0.0243(6) 0.0393(8) 0.0043(5) -0.0049(6) -0.0052(5)
C22 0.0378(7) 0.0312(6) 0.0416(8) 0.0000(6) -0.0022(6) 0.0093(6)

loop_
_atom_type_symbol
_atom_type_description
_atom_type_scat_dispersion_real
_atom_type_scat_dispersion_imag
_atom_type_scat_source
C C 0.0033 0.0016 'International Tables Vol C Tables 4.2.6.8 and 6.1.1.4'
H H 0.0000 0.0000 'International Tables Vol C Tables 4.2.6.8 and 6.1.1.4'
B B 0.0013 0.0007 'International Tables Vol C Tables 4.2.6.8 and 6.1.1.4'
N N 0.0061 0.0033 'International Tables Vol C Tables 4.2.6.8 and 6.1.1.4'
O O 0.0106 0.0060 'International Tables Vol C Tables 4.2.6.8 and 6.1.1.4'

loop_
_geom_angle_atom_site_label_1
_geom_angle_atom_site_label_2
_geom_angle_atom_site_label_3
_geom_angle
_geom_angle_site_symmetry_1
_geom_angle_site_symmetry_3
_geom_angle_publ_flag
O5 B O2 106.48(10) . . ?
O5 B C10 117.14(10) . . ?
O2 B C10 116.56(10) . . ?
O5 B N20 111.85(10) . . ?
O2 B N20 106.23(9) . . ?
C10 B N20 97.92(9) . . ?
C3 O2 B 107.32(9) . . ?
O2 C3 C6 109.63(11) . . ?
O2 C3 C7 109.35(12) . . ?
C6 C3 C7 109.59(12) . . ?
O2 C3 C4 101.68(10) . . ?
C6 C3 C4 115.21(12) . . ?
C7 C3 C4 111.04(11) . . ?
O5 C4 C9 108.72(12) . . ?
O5 C4 C8 108.29(11) . . ?
C9 C4 C8 109.53(13) . . ?
O5 C4 C3 102.79(10) . . ?
C9 C4 C3 115.39(12) . . ?
C8 C4 C3 111.68(12) . . ?
B O5 C4 108.56(9) . . ?
C11 C10 C15 117.75(12) . . ?
C11 C10 B 112.44(10) . . ?
C15 C10 B 129.81(12) . . ?
C10 C11 C12 122.15(13) . . ?
C10 C11 C16 113.77(11) . . ?
C12 C11 C16 123.78(12) . . ?
C13 C12 C11 118.39(14) . . ?
C14 C13 C12 120.56(14) . . ?
C13 C14 C15 120.36(15) . . ?
C14 C15 C10 120.60(14) . . ?
N17 C16 C11 111.72(10) . . ?
N17 C16 N20 106.82(10) . . ?
C11 C16 N20 106.14(9) . . ?
C16 N17 C18 106.35(10) . . ?
N17 C18 C22 109.13(11) . . ?
N17 C18 C21 110.40(12) . . ?
C22 C18 C21 111.27(11) . . ?
N17 C18 C19 102.82(9) . . ?
C22 C18 C19 111.10(12) . . ?
C21 C18 C19 111.80(12) . . ?
N20 C19 C18 105.57(10) . . ?
C19 N20 C16 105.44(9) . . ?
C19 N20 B 115.81(9) . . ?
C16 N20 B 108.76(9) . . ?

loop_
_geom_bond_atom_site_label_1
_geom_bond_atom_site_label_2
_geom_bond_distance
_geom_bond_site_symmetry_2
_geom_bond_publ_flag
B O5 1.4341(16) . ?
B O2 1.4731(15) . ?
B C10 1.6082(19) . ?
B N20 1.7023(16) . ?
O2 C3 1.4373(15) . ?
C3 C6 1.519(2) . ?
C3 C7 1.5240(19) . ?
C3 C4 1.5530(19) . ?
C4 O5 1.4373(16) . ?
C4 C9 1.514(2) . ?
C4 C8 1.540(2) . ?
C10 C11 1.3954(17) . ?
C10 C15 1.4037(18) . ?
C11 C12 1.4015(18) . ?
C11 C16 1.4965(17) . ?
C12 C13 1.395(2) . ?
C13 C14 1.381(3) . ?
C14 C15 1.395(2) . ?
C16 N17 1.4582(16) . ?
C16 N20 1.5297(17) . ?
N17 C18 1.4786(17) . ?
C18 C22 1.523(2) . ?
C18 C21 1.5235(19) . ?
C18 C19 1.5357(17) . ?
C19 N20 1.4968(16) . ?
